data_7202185
loop_
_publ_author_name
'Liu, Wenlong'
'Ye, Lihua'
'Liu, Xinfang'
'Yuan, Limin'
'Jiang, Jiaxun'
'Yan, Chaoguo'

_publ_section_title
;
 Hydrothermal syntheses, structures and luminescent properties of d10
 metal--organic frameworks based on rigid
 3,3&#x2032;,5,5&#x2032;-azobenzenetetracarboxylic acid
;
_journal_issue 10
_journal_name_full CrystEngComm
_journal_page_first 1395
_journal_paper_doi 10.1039/b806360e
_journal_volume 10
_journal_year 2008
_chemical_formula_moiety '4(C20 H11 Cd N3 O4), H4 O2, H4 O2'
_chemical_formula_sum 'C80 H52 Cd4 N12 O20'
_chemical_formula_weight 1950.94
_chemical_name_systematic
;
?
;
_space_group_IT_number 15
_symmetry_cell_setting monoclinic
_symmetry_space_group_name_Hall '-C 2yc'
_symmetry_space_group_name_H-M 'C 1 2/c 1'
_atom_sites_solution_hydrogens geom
_atom_sites_solution_primary direct
_atom_sites_solution_secondary difmap
_audit_creation_method SHELXL-97
_cell_angle_alpha 90.00
_cell_angle_beta 128.8420(10)
_cell_angle_gamma 90.00
_cell_formula_units_Z 2
_cell_length_a 21.9618(17)
_cell_length_b 13.7136(11)
_cell_length_c 16.205(2)
_cell_measurement_reflns_used 9648
_cell_measurement_temperature 296(2)
_cell_measurement_theta_max 27.61
_cell_measurement_theta_min 2.38
_cell_volume 3801.4(6)
_computing_cell_refinement 'Bruker SMART'
_computing_data_collection 'Bruker SMART'
_computing_data_reduction 'Bruker SAINT'
_computing_molecular_graphics 'Bruker SHELXTL'
_computing_publication_material 'Bruker SHELXTL'
_computing_structure_refinement 'Bruker SHELXTL'
_computing_structure_solution 'Bruker SHELXTL'
_diffrn_ambient_temperature 296(2)
_diffrn_measured_fraction_theta_full 0.999
_diffrn_measured_fraction_theta_max 0.999
_diffrn_measurement_device_type 'Bruker Smart Apex CCD'
_diffrn_measurement_method 'phi and omega scans'
_diffrn_radiation_monochromator graphite
_diffrn_radiation_source 'fine-focus sealed tube'
_diffrn_radiation_type MoK\a
_diffrn_radiation_wavelength 0.71073
_diffrn_reflns_av_R_equivalents 0.0722
_diffrn_reflns_av_sigmaI/netI 0.0414
_diffrn_reflns_limit_h_max 26
_diffrn_reflns_limit_h_min -26
_diffrn_reflns_limit_k_max 16
_diffrn_reflns_limit_k_min -15
_diffrn_reflns_limit_l_max 19
_diffrn_reflns_limit_l_min -19
_diffrn_reflns_number 13675
_diffrn_reflns_theta_full 25.10
_diffrn_reflns_theta_max 25.10
_diffrn_reflns_theta_min 1.90
_exptl_absorpt_coefficient_mu 1.187
_exptl_absorpt_correction_T_max 0.8707
_exptl_absorpt_correction_T_min 0.7803
_exptl_absorpt_correction_type multi-scan
_exptl_absorpt_process_details 'SADABS, Bruker(2000)'
_exptl_crystal_colour yellow
_exptl_crystal_density_diffrn 1.704
_exptl_crystal_density_method 'not measured'
_exptl_crystal_description block
_exptl_crystal_F_000 1936
_exptl_crystal_size_max 0.22
_exptl_crystal_size_mid 0.15
_exptl_crystal_size_min 0.12
_refine_diff_density_max 0.830
_refine_diff_density_min -0.630
_refine_diff_density_rms 0.110
_refine_ls_extinction_method none
_refine_ls_goodness_of_fit_ref 1.038
_refine_ls_hydrogen_treatment mixed
_refine_ls_matrix_type full
_refine_ls_number_parameters 265
_refine_ls_number_reflns 3393
_refine_ls_number_restraints 9
_refine_ls_restrained_S_all 1.037
_refine_ls_R_factor_all 0.0373
_refine_ls_R_factor_gt 0.0336
_refine_ls_shift/su_max 0.000
_refine_ls_shift/su_mean 0.000
_refine_ls_structure_factor_coef Fsqd
_refine_ls_weighting_details 'calc w=1/[\s^2^(Fo^2^)+(0.0588P)^2^+12.3989P] where P=(Fo^2^+2Fc^2^)/3'
_refine_ls_weighting_scheme calc
_refine_ls_wR_factor_gt 0.0996
_refine_ls_wR_factor_ref 0.1043
_reflns_number_gt 3051
_reflns_number_total 3393
_reflns_threshold_expression >2sigma(I)
_cod_data_source_file b806360e.txt
_cod_data_source_block compound2
_cod_original_sg_symbol_H-M 'C 2/c '
_cod_database_code 7202185

loop_
_symmetry_equiv_pos_as_xyz
'x, y, z'
'-x, y, -z+1/2'
'x+1/2, y+1/2, z'
'-x+1/2, y+1/2, -z+1/2'
'-x, -y, -z'
'x, -y, z-1/2'
'-x+1/2, -y+1/2, -z'
'x+1/2, -y+1/2, z-1/2'

loop_
_atom_site_label
_atom_site_type_symbol
_atom_site_fract_x
_atom_site_fract_y
_atom_site_fract_z
_atom_site_U_iso_or_equiv
_atom_site_adp_type
_atom_site_occupancy
_atom_site_symmetry_multiplicity
_atom_site_calc_flag
_atom_site_refinement_flags
_atom_site_disorder_assembly
_atom_site_disorder_group
Cd1 Cd 0.108949(14) -0.052021(18) 0.394661(18) 0.02946(13) Uani 1 1 d . . .
C1 C 0.3233(2) -0.1074(3) 0.6982(3) 0.0310(8) Uani 1 1 d . . .
C2 C 0.3601(2) -0.1955(3) 0.7097(3) 0.0307(7) Uani 1 1 d . . .
H2 H 0.3354 -0.2398 0.6539 0.037 Uiso 1 1 calc R . .
C3 C 0.4337(2) -0.2171(2) 0.8046(3) 0.0286(7) Uani 1 1 d . . .
C4 C 0.4731(2) -0.1490(2) 0.8867(3) 0.0286(7) Uani 1 1 d . . .
H4 H 0.5239 -0.1610 0.9478 0.034 Uiso 1 1 calc R . .
C5 C 0.4351(2) -0.0625(2) 0.8757(3) 0.0292(8) Uani 1 1 d . . .
C6 C 0.3606(2) -0.0423(2) 0.7828(3) 0.0316(8) Uani 1 1 d . . .
H6 H 0.3354 0.0149 0.7771 0.038 Uiso 1 1 calc R . .
C7 C 0.2450(2) -0.0843(3) 0.5948(3) 0.0349(8) Uani 1 1 d U . .
C8 C 0.4713(2) -0.3142(3) 0.8187(3) 0.0310(8) Uani 1 1 d . . .
C9 C -0.0130(2) 0.0816(3) 0.3947(3) 0.040 Uani 1 1 d . . .
H9 H -0.0309 0.0215 0.3983 0.047 Uiso 1 1 calc R . .
C10 C -0.0477(3) 0.1668(3) 0.3973(3) 0.0464(10) Uani 1 1 d . . .
H10 H -0.0873 0.1629 0.4029 0.056 Uiso 1 1 calc R . .
C11 C -0.0222(3) 0.2543(3) 0.3916(3) 0.0478(10) Uani 1 1 d . . .
H11 H -0.0452 0.3114 0.3912 0.057 Uiso 1 1 calc R . .
C12 C 0.0398(3) 0.2590(3) 0.3861(3) 0.0399(9) Uani 1 1 d . . .
C13 C 0.0699(3) 0.3498(3) 0.3813(4) 0.0535(12) Uani 1 1 d . . .
H13 H 0.0492 0.4082 0.3830 0.064 Uiso 1 1 calc R . .
C14 C 0.1274(3) 0.3511(3) 0.3746(4) 0.0529(12) Uani 1 1 d . . .
H14 H 0.1467 0.4108 0.3728 0.063 Uiso 1 1 calc R . .
C15 C 0.1603(3) 0.2627(3) 0.3701(3) 0.0445(10) Uani 1 1 d . . .
C16 C 0.2190(3) 0.2613(4) 0.3595(4) 0.0558(12) Uani 1 1 d . . .
H16 H 0.2386 0.3196 0.3554 0.067 Uiso 1 1 calc R . .
C17 C 0.2472(3) 0.1745(4) 0.3551(4) 0.0582(13) Uani 1 1 d . . .
H17 H 0.2858 0.1729 0.3475 0.070 Uiso 1 1 calc R . .
C18 C 0.2174(3) 0.0886(4) 0.3623(4) 0.0497(10) Uani 1 1 d . . .
H18 H 0.2375 0.0298 0.3603 0.060 Uiso 1 1 calc R . .
C19 C 0.1322(2) 0.1723(3) 0.3752(3) 0.0353(8) Uani 1 1 d . . .
C20 C 0.0709(2) 0.1705(3) 0.3837(3) 0.0320(8) Uani 1 1 d . . .
N1 N 0.46870(19) 0.0107(2) 0.9574(2) 0.0363(7) Uani 1 1 d . . .
N2 N 0.04392(18) 0.0831(2) 0.3874(2) 0.0311(6) Uani 1 1 d . . .
N3 N 0.16147(19) 0.0858(2) 0.3719(2) 0.0368(7) Uani 1 1 d . . .
O1 O 0.22553(16) -0.1276(2) 0.5124(2) 0.050 Uani 1 1 d U . .
O2 O 0.20132(18) -0.0233(3) 0.5911(2) 0.059 Uani 1 1 d U . .
O3 O 0.54399(16) -0.3202(2) 0.8898(2) 0.0455(7) Uani 1 1 d . . .
O4 O 0.42759(16) -0.38451(18) 0.7615(2) 0.0381(6) Uani 1 1 d . . .
O1W O 0.1919(4) 0.1115(4) 0.7107(5) 0.0474(15) Uani 0.50 1 d PD . .
H1A H 0.153(3) 0.118(8) 0.6462(19) 0.057 Uiso 0.50 1 d PD . .
H1B H 0.174(4) 0.101(7) 0.743(5) 0.057 Uiso 0.50 1 d PD . .
O2W O 0.1716(4) 0.6897(8) 0.5932(8) 0.093(3) Uani 0.50 1 d PD . .
H2A H 0.212(5) 0.676(10) 0.656(3) 0.111 Uiso 0.50 1 d PD . .
H2B H 0.177(8) 0.658(10) 0.553(7) 0.111 Uiso 0.50 1 d PD . .

loop_
_atom_site_aniso_label
_atom_site_aniso_U_11
_atom_site_aniso_U_22
_atom_site_aniso_U_33
_atom_site_aniso_U_23
_atom_site_aniso_U_13
_atom_site_aniso_U_12
Cd1 0.02563(18) 0.02395(18) 0.02372(18) -0.00146(9) 0.00818(14) -0.00010(9)
C1 0.0274(17) 0.0271(18) 0.0244(17) -0.0002(14) 0.0095(15) 0.0007(14)
C2 0.0304(17) 0.0261(17) 0.0228(16) -0.0037(14) 0.0104(15) -0.0031(14)
C3 0.0284(17) 0.0240(17) 0.0246(16) -0.0012(14) 0.0124(14) 0.0011(14)
C4 0.0285(17) 0.0242(17) 0.0202(16) 0.0001(13) 0.0089(14) 0.0022(14)
C5 0.0311(19) 0.0238(17) 0.0215(17) -0.0017(13) 0.0111(15) -0.0019(13)
C6 0.0327(19) 0.0243(18) 0.0284(19) 0.0009(14) 0.0145(17) 0.0048(14)
C7 0.0273(18) 0.0290(18) 0.0296(19) 0.0009(15) 0.0088(16) 0.0012(15)
C8 0.0361(19) 0.0284(18) 0.0221(16) 0.0000(14) 0.0152(15) 0.0046(15)
C9 0.039 0.041 0.032 0.000 0.019 0.000
C10 0.046(2) 0.057(3) 0.036(2) -0.002(2) 0.0258(19) 0.006(2)
C11 0.056(3) 0.043(2) 0.038(2) -0.0009(19) 0.027(2) 0.014(2)
C12 0.049(2) 0.032(2) 0.0296(19) -0.0001(16) 0.0204(18) 0.0055(17)
C13 0.075(3) 0.025(2) 0.052(3) 0.0006(19) 0.035(3) 0.001(2)
C14 0.071(3) 0.029(2) 0.048(3) 0.0004(19) 0.032(2) -0.009(2)
C15 0.047(2) 0.041(2) 0.033(2) -0.0018(18) 0.0188(18) -0.0125(19)
C16 0.055(3) 0.059(3) 0.048(3) 0.000(2) 0.030(2) -0.019(2)
C17 0.050(3) 0.079(4) 0.054(3) -0.005(3) 0.037(2) -0.014(3)
C18 0.044(2) 0.057(3) 0.049(3) -0.007(2) 0.029(2) -0.001(2)
C19 0.039(2) 0.034(2) 0.0246(17) -0.0021(15) 0.0159(16) -0.0041(16)
C20 0.0339(19) 0.0292(19) 0.0222(17) -0.0003(14) 0.0124(15) 0.0007(15)
N1 0.0375(16) 0.0265(16) 0.0250(14) -0.0055(13) 0.0100(12) 0.0023(13)
N2 0.0308(15) 0.0292(15) 0.0259(15) -0.0009(13) 0.0141(13) 0.0002(13)
N3 0.0346(16) 0.0367(17) 0.0309(16) -0.0037(14) 0.0167(14) -0.0025(14)
O1 0.037 0.047 0.027 -0.008 0.001 0.011
O2 0.041 0.069 0.035 -0.002 0.008 0.028
O3 0.0340(15) 0.0408(16) 0.0389(15) -0.0051(13) 0.0119(13) 0.0108(12)
O4 0.0465(15) 0.0252(13) 0.0348(14) -0.0060(11) 0.0217(13) -0.0005(11)
O1W 0.066(4) 0.036(3) 0.084(4) -0.029(3) 0.068(4) -0.023(3)
O2W 0.041(4) 0.116(8) 0.083(6) 0.044(6) 0.021(4) -0.005(4)

loop_
_atom_type_symbol
_atom_type_description
_atom_type_scat_dispersion_real
_atom_type_scat_dispersion_imag
_atom_type_scat_source
C C 0.0033 0.0016 'International Tables Vol C Tables 4.2.6.8 and 6.1.1.4'
H H 0.0000 0.0000 'International Tables Vol C Tables 4.2.6.8 and 6.1.1.4'
N N 0.0061 0.0033 'International Tables Vol C Tables 4.2.6.8 and 6.1.1.4'
O O 0.0106 0.0060 'International Tables Vol C Tables 4.2.6.8 and 6.1.1.4'
Cd Cd -0.8075 1.2024 'International Tables Vol C Tables 4.2.6.8 and 6.1.1.4'

loop_
_geom_angle_atom_site_label_1
_geom_angle_atom_site_label_2
_geom_angle_atom_site_label_3
_geom_angle
_geom_angle_site_symmetry_1
_geom_angle_site_symmetry_3
_geom_angle_publ_flag
O3 Cd1 O1 91.73(11) 8_445 . ?
O3 Cd1 O4 83.66(11) 8_445 7_546 ?
O1 Cd1 O4 100.58(10) . 7_546 ?
O3 Cd1 N2 105.57(12) 8_445 . ?
O1 Cd1 N2 138.57(10) . . ?
O4 Cd1 N2 118.26(10) 7_546 . ?
O3 Cd1 N3 171.23(10) 8_445 . ?
O1 Cd1 N3 95.33(12) . . ?
O4 Cd1 N3 89.92(10) 7_546 . ?
N2 Cd1 N3 72.26(12) . . ?
O3 Cd1 O2 99.10(12) 8_445 . ?
O1 Cd1 O2 54.34(10) . . ?
O4 Cd1 O2 154.68(10) 7_546 . ?
N2 Cd1 O2 85.46(10) . . ?
N3 Cd1 O2 89.26(12) . . ?
O3 Cd1 C7 96.51(11) 8_445 . ?
O1 Cd1 C7 27.34(11) . . ?
O4 Cd1 C7 127.81(11) 7_546 . ?
N2 Cd1 C7 111.89(11) . . ?
N3 Cd1 C7 92.15(11) . . ?
O2 Cd1 C7 27.00(11) . . ?
C6 C1 C2 119.3(3) . . ?
C6 C1 C7 121.1(3) . . ?
C2 C1 C7 119.6(3) . . ?
C3 C2 C1 120.2(3) . . ?
C3 C2 H2 119.9 . . ?
C1 C2 H2 119.9 . . ?
C4 C3 C2 120.4(3) . . ?
C4 C3 C8 119.5(3) . . ?
C2 C3 C8 120.0(3) . . ?
C3 C4 C5 118.9(3) . . ?
C3 C4 H4 120.6 . . ?
C5 C4 H4 120.6 . . ?
C6 C5 C4 120.8(3) . . ?
C6 C5 N1 115.7(3) . . ?
C4 C5 N1 123.5(3) . . ?
C5 C6 C1 120.3(3) . . ?
C5 C6 H6 119.9 . . ?
C1 C6 H6 119.9 . . ?
O2 C7 O1 121.6(3) . . ?
O2 C7 C1 120.4(3) . . ?
O1 C7 C1 118.0(3) . . ?
O2 C7 Cd1 66.3(2) . . ?
O1 C7 Cd1 55.27(18) . . ?
C1 C7 Cd1 172.9(3) . . ?
O3 C8 O4 124.5(3) . . ?
O3 C8 C3 117.3(3) . . ?
O4 C8 C3 118.1(3) . . ?
N2 C9 C10 123.2(4) . . ?
N2 C9 H9 118.4 . . ?
C10 C9 H9 118.4 . . ?
C11 C10 C9 118.5(4) . . ?
C11 C10 H10 120.7 . . ?
C9 C10 H10 120.7 . . ?
C10 C11 C12 120.0(4) . . ?
C10 C11 H11 120.0 . . ?
C12 C11 H11 120.0 . . ?
C20 C12 C11 117.6(4) . . ?
C20 C12 C13 120.0(4) . . ?
C11 C12 C13 122.4(4) . . ?
C14 C13 C12 120.6(4) . . ?
C14 C13 H13 119.7 . . ?
C12 C13 H13 119.7 . . ?
C13 C14 C15 121.6(4) . . ?
C13 C14 H14 119.2 . . ?
C15 C14 H14 119.2 . . ?
C16 C15 C19 117.6(4) . . ?
C16 C15 C14 123.2(4) . . ?
C19 C15 C14 119.2(4) . . ?
C17 C16 C15 120.0(4) . . ?
C17 C16 H16 120.0 . . ?
C15 C16 H16 120.0 . . ?
C16 C17 C18 118.9(4) . . ?
C16 C17 H17 120.6 . . ?
C18 C17 H17 120.6 . . ?
N3 C18 C17 123.5(5) . . ?
N3 C18 H18 118.2 . . ?
C17 C18 H18 118.2 . . ?
N3 C19 C15 121.9(4) . . ?
N3 C19 C20 118.7(3) . . ?
C15 C19 C20 119.4(4) . . ?
N2 C20 C12 122.1(4) . . ?
N2 C20 C19 118.8(3) . . ?
C12 C20 C19 119.2(3) . . ?
N1 N1 C5 115.9(4) 5_657 . ?
C9 N2 C20 118.6(3) . . ?
C9 N2 Cd1 125.0(3) . . ?
C20 N2 Cd1 116.2(2) . . ?
C18 N3 C19 118.0(4) . . ?
C18 N3 Cd1 128.2(3) . . ?
C19 N3 Cd1 113.7(3) . . ?
C7 O1 Cd1 97.4(2) . . ?
C7 O2 Cd1 86.7(2) . . ?
C8 O3 Cd1 120.1(2) . 8_546 ?
C8 O4 Cd1 132.8(2) . 7_546 ?
H1A O1W H1B 106.8(18) . . ?
H2A O2W H2B 105.5(17) . . ?

loop_
_geom_bond_atom_site_label_1
_geom_bond_atom_site_label_2
_geom_bond_distance
_geom_bond_site_symmetry_2
_geom_bond_publ_flag
Cd1 O3 2.230(3) 8_445 ?
Cd1 O1 2.268(3) . ?
Cd1 O4 2.293(3) 7_546 ?
Cd1 N2 2.296(3) . ?
Cd1 N3 2.360(3) . ?
Cd1 O2 2.510(3) . ?
Cd1 C7 2.736(4) . ?
C1 C6 1.394(5) . ?
C1 C2 1.398(5) . ?
C1 C7 1.500(5) . ?
C2 C3 1.396(5) . ?
C2 H2 0.9300 . ?
C3 C4 1.396(5) . ?
C3 C8 1.506(5) . ?
C4 C5 1.397(5) . ?
C4 H4 0.9300 . ?
C5 C6 1.389(5) . ?
C5 N1 1.441(4) . ?
C6 H6 0.9300 . ?
C7 O2 1.245(5) . ?
C7 O1 1.267(5) . ?
C8 O3 1.256(5) . ?
C8 O4 1.263(4) . ?
C9 N2 1.329(5) . ?
C9 C10 1.409(6) . ?
C9 H9 0.9300 . ?
C10 C11 1.353(7) . ?
C10 H10 0.9300 . ?
C11 C12 1.421(6) . ?
C11 H11 0.9300 . ?
C12 C20 1.405(5) . ?
C12 C13 1.434(6) . ?
C13 C14 1.333(8) . ?
C13 H13 0.9300 . ?
C14 C15 1.435(7) . ?
C14 H14 0.9300 . ?
C15 C16 1.403(7) . ?
C15 C19 1.410(5) . ?
C16 C17 1.365(8) . ?
C16 H16 0.9300 . ?
C17 C18 1.388(7) . ?
C17 H17 0.9300 . ?
C18 N3 1.332(5) . ?
C18 H18 0.9300 . ?
C19 N3 1.366(5) . ?
C19 C20 1.438(6) . ?
C20 N2 1.354(5) . ?
N1 N1 1.225(6) 5_657 ?
O3 Cd1 2.230(3) 8_546 ?
O4 Cd1 2.293(3) 7_546 ?
O1W H1A 0.842(10) . ?
O1W H1B 0.837(10) . ?
O2W H2A 0.844(10) . ?
O2W H2B 0.850(10) . ?

loop_
_geom_hbond_atom_site_label_D
_geom_hbond_atom_site_label_H
_geom_hbond_atom_site_label_A
_geom_hbond_distance_DH
_geom_hbond_distance_HA
_geom_hbond_distance_DA
_geom_hbond_angle_DHA
_geom_hbond_site_symmetry_A
O1W H1B O4 0.837(10) 2.20(5) 2.930(6) 146(7) 4_556
O2W H2A O1W 0.844(10) 2.05(4) 2.878(10) 165(12) 4_556
